data_2222356
loop_
_publ_author_name
'Zhu, Kai'
'Liu, Hui'
'Wang, Yan-Hua'
'Han, Ping-Fang'
'Wei, Ping'

_publ_section_title
;
 4-Nitrobenzyl 2-bromoacetate
;
_journal_coeditor_code HK2706
_journal_issue 7
_journal_name_full 'Acta Crystallographica Section E'
_journal_page_first o1522
_journal_paper_doi 10.1107/S1600536809021187
_journal_volume 65
_journal_year 2009
_chemical_formula_iupac 'C9 H8 Br N O4'
_chemical_formula_moiety 'C9 H8 Br N O4'
_chemical_formula_sum 'C9 H8 Br N O4'
_chemical_formula_weight 274.07
_chemical_name_systematic
;
4-Nitrobenzyl 2-bromoacetate
;
_space_group_IT_number 15
_symmetry_cell_setting monoclinic
_symmetry_space_group_name_Hall '-C 2yc'
_symmetry_space_group_name_H-M 'C 1 2/c 1'
_atom_sites_solution_hydrogens geom
_atom_sites_solution_primary direct
_atom_sites_solution_secondary difmap
_audit_creation_method SHELXL-97
_cell_angle_alpha 90.00
_cell_angle_beta 109.08(3)
_cell_angle_gamma 90.00
_cell_formula_units_Z 8
_cell_length_a 13.851(3)
_cell_length_b 8.1590(16)
_cell_length_c 19.201(4)
_cell_measurement_reflns_used 25
_cell_measurement_temperature 294(2)
_cell_measurement_theta_max 14
_cell_measurement_theta_min 10
_cell_volume 2050.7(8)
_computing_cell_refinement 'CAD-4 Software (Enraf--Nonius, 1989)'
_computing_data_collection 'CAD-4 Software (Enraf--Nonius, 1989)'
_computing_data_reduction 'XCAD4 (Harms & Wocadlo, 1995)'
_computing_molecular_graphics 'ORTEP-3 for Windows (Farrugia, 1997) and PLATON (Spek, 2009)'
_computing_publication_material 'SHELXL97 (Sheldrick, 2008) and PLATON (Spek, 2009)'
_computing_structure_refinement 'SHELXL97 (Sheldrick, 2008)'
_computing_structure_solution 'SHELXS97 (Sheldrick, 2008)'
_diffrn_ambient_temperature 294(2)
_diffrn_measured_fraction_theta_full 0.998
_diffrn_measured_fraction_theta_max 0.998
_diffrn_measurement_device_type 'Enraf--Nonius CAD-4'
_diffrn_measurement_method \w/2\q
_diffrn_radiation_monochromator graphite
_diffrn_radiation_source 'fine-focus sealed tube'
_diffrn_radiation_type MoK\a
_diffrn_radiation_wavelength 0.71073
_diffrn_reflns_av_R_equivalents 0.0433
_diffrn_reflns_av_sigmaI/netI 0.1269
_diffrn_reflns_limit_h_max 16
_diffrn_reflns_limit_h_min 0
_diffrn_reflns_limit_k_max 9
_diffrn_reflns_limit_k_min -9
_diffrn_reflns_limit_l_max 21
_diffrn_reflns_limit_l_min -23
_diffrn_reflns_number 3739
_diffrn_reflns_theta_full 25.31
_diffrn_reflns_theta_max 25.31
_diffrn_reflns_theta_min 2.24
_diffrn_standards_decay_% 1
_diffrn_standards_interval_time 120
_diffrn_standards_number 3
_exptl_absorpt_coefficient_mu 4.002
_exptl_absorpt_correction_T_max 0.6904
_exptl_absorpt_correction_T_min 0.5016
_exptl_absorpt_correction_type psi-scan
_exptl_absorpt_process_details '(North <i>et al.</i>,  1968)'
_exptl_crystal_colour colorless
_exptl_crystal_density_diffrn 1.775
_exptl_crystal_density_method 'not measured'
_exptl_crystal_description block
_exptl_crystal_F_000 1088
_exptl_crystal_size_max 0.20
_exptl_crystal_size_mid 0.10
_exptl_crystal_size_min 0.10
_refine_diff_density_max 0.491
_refine_diff_density_min -0.457
_refine_ls_extinction_method none
_refine_ls_goodness_of_fit_ref 1.002
_refine_ls_hydrogen_treatment constr
_refine_ls_matrix_type full
_refine_ls_number_parameters 136
_refine_ls_number_reflns 1873
_refine_ls_number_restraints 0
_refine_ls_restrained_S_all 1.002
_refine_ls_R_factor_all 0.1082
_refine_ls_R_factor_gt 0.0541
_refine_ls_shift/su_max 0.000
_refine_ls_shift/su_mean 0.000
_refine_ls_structure_factor_coef Fsqd
_refine_ls_weighting_details 'calc w=1/[\s^2^(Fo^2^)+(0.044P)^2^] where P=(Fo^2^+2Fc^2^)/3'
_refine_ls_weighting_scheme calc
_refine_ls_wR_factor_gt 0.1151
_refine_ls_wR_factor_ref 0.1313
_reflns_number_gt 1055
_reflns_number_total 1873
_reflns_threshold_expression I>2\s(I)
_cod_data_source_file hk2706.cif
_cod_data_source_block I
_cod_original_sg_symbol_H-M 'C 2/c'
_cod_database_code 2222356
_cod_database_fobs_code 2222356

loop_
_symmetry_equiv_pos_as_xyz
'x, y, z'
'-x, y, -z+1/2'
'x+1/2, y+1/2, z'
'-x+1/2, y+1/2, -z+1/2'
'-x, -y, -z'
'x, -y, z-1/2'
'-x+1/2, -y+1/2, -z'
'x+1/2, -y+1/2, z-1/2'

loop_
_atom_site_type_symbol
_atom_site_label
_atom_site_fract_x
_atom_site_fract_y
_atom_site_fract_z
_atom_site_U_iso_or_equiv
_atom_site_adp_type
_atom_site_calc_flag
_atom_site_refinement_flags
_atom_site_occupancy
_atom_site_disorder_assembly
_atom_site_disorder_group
Br Br 0.14001(5) 0.10006(10) 0.25541(4) 0.0690(3) Uani d . 1 . .
O O1 0.3414(6) -0.3704(8) -0.1100(3) 0.114(2) Uani d . 1 . .
O O2 0.3855(4) -0.5164(7) -0.0136(3) 0.0823(16) Uani d . 1 . .
O O3 0.3187(3) 0.2414(5) 0.1386(2) 0.0474(10) Uani d . 1 . .
O O4 0.3549(3) 0.0826(5) 0.2389(2) 0.0550(11) Uani d . 1 . .
N N 0.3685(4) -0.3840(8) -0.0450(4) 0.0628(16) Uani d . 1 . .
C C1 0.3826(4) -0.2328(8) 0.0002(3) 0.0436(15) Uani d . 1 . .
C C2 0.4247(4) -0.2437(8) 0.0752(3) 0.0485(16) Uani d . 1 . .
H H2A 0.4448 -0.3443 0.0980 0.058 Uiso calc R 1 . .
C C3 0.4364(5) -0.1024(8) 0.1156(3) 0.0508(15) Uani d . 1 . .
H H3A 0.4656 -0.1081 0.1666 0.061 Uiso calc R 1 . .
C C4 0.4064(4) 0.0471(8) 0.0832(3) 0.0428(15) Uani d . 1 . .
C C5 0.3638(4) 0.0536(8) 0.0067(3) 0.0482(16) Uani d . 1 . .
H H5A 0.3430 0.1538 -0.0164 0.058 Uiso calc R 1 . .
C C6 0.3524(4) -0.0851(8) -0.0343(3) 0.0515(17) Uani d . 1 . .
H H6A 0.3243 -0.0801 -0.0854 0.062 Uiso calc R 1 . .
C C7 0.4165(4) 0.1993(8) 0.1284(3) 0.0483(15) Uani d . 1 . .
H H7A 0.4681 0.1828 0.1762 0.058 Uiso calc R 1 . .
H H7B 0.4384 0.2893 0.1041 0.058 Uiso calc R 1 . .
C C8 0.2977(4) 0.1691(8) 0.1950(3) 0.0429(14) Uani d . 1 . .
C C9 0.1933(4) 0.2229(8) 0.1920(3) 0.0540(16) Uani d . 1 . .
H H9A 0.1474 0.2124 0.1417 0.065 Uiso calc R 1 . .
H H9B 0.1957 0.3377 0.2055 0.065 Uiso calc R 1 . .

loop_
_atom_site_aniso_label
_atom_site_aniso_U_11
_atom_site_aniso_U_22
_atom_site_aniso_U_33
_atom_site_aniso_U_12
_atom_site_aniso_U_13
_atom_site_aniso_U_23
Br 0.0593(4) 0.0744(5) 0.0828(5) 0.0128(4) 0.0362(4) 0.0107(5)
O1 0.189(6) 0.076(5) 0.065(3) 0.000(5) 0.028(4) -0.022(3)
O2 0.102(4) 0.036(3) 0.100(4) -0.008(3) 0.021(3) -0.004(3)
O3 0.044(2) 0.045(3) 0.051(2) 0.010(2) 0.0132(18) 0.003(2)
O4 0.044(2) 0.056(3) 0.061(2) 0.010(2) 0.012(2) 0.020(3)
N 0.059(3) 0.056(5) 0.070(4) -0.008(3) 0.018(3) -0.011(4)
C1 0.033(3) 0.037(4) 0.060(4) 0.000(3) 0.015(3) -0.002(3)
C2 0.049(3) 0.039(4) 0.055(4) 0.004(3) 0.014(3) 0.007(3)
C3 0.057(3) 0.044(4) 0.047(3) 0.005(4) 0.011(3) 0.002(4)
C4 0.029(3) 0.046(4) 0.054(4) -0.003(3) 0.015(3) -0.002(3)
C5 0.054(4) 0.035(4) 0.052(4) 0.005(3) 0.012(3) 0.008(3)
C6 0.049(4) 0.053(4) 0.047(3) 0.001(3) 0.008(3) 0.003(4)
C7 0.040(3) 0.044(4) 0.060(4) -0.004(3) 0.017(3) 0.001(4)
C8 0.032(3) 0.042(4) 0.050(3) -0.006(3) 0.008(3) -0.010(3)
C9 0.046(3) 0.041(4) 0.075(4) 0.005(3) 0.019(3) 0.001(4)

loop_
_atom_type_symbol
_atom_type_description
_atom_type_scat_dispersion_real
_atom_type_scat_dispersion_imag
_atom_type_scat_source
C C 0.0033 0.0016 'International Tables Vol C Tables 4.2.6.8 and 6.1.1.4'
H H 0.0000 0.0000 'International Tables Vol C Tables 4.2.6.8 and 6.1.1.4'
N N 0.0061 0.0033 'International Tables Vol C Tables 4.2.6.8 and 6.1.1.4'
O O 0.0106 0.0060 'International Tables Vol C Tables 4.2.6.8 and 6.1.1.4'
Br Br -0.2901 2.4595 'International Tables Vol C Tables 4.2.6.8 and 6.1.1.4'

loop_
_geom_angle_atom_site_label_1
_geom_angle_atom_site_label_2
_geom_angle_atom_site_label_3
_geom_angle_site_symmetry_1
_geom_angle_site_symmetry_3
_geom_angle
_geom_angle_publ_flag
C8 O3 C7 . . 117.1(5) ?
O1 N O2 . . 123.1(7) ?
O1 N C1 . . 118.3(7) ?
O2 N C1 . . 118.6(6) ?
C2 C1 C6 . . 121.6(6) ?
C2 C1 N . . 119.4(6) ?
C6 C1 N . . 119.0(6) ?
C1 C2 C3 . . 118.2(6) ?
C1 C2 H2A . . 120.9 ?
C3 C2 H2A . . 120.9 ?
C2 C3 C4 . . 121.9(5) ?
C2 C3 H3A . . 119.0 ?
C4 C3 H3A . . 119.0 ?
C3 C4 C5 . . 118.3(6) ?
C3 C4 C7 . . 121.2(5) ?
C5 C4 C7 . . 120.5(6) ?
C6 C5 C4 . . 120.6(6) ?
C6 C5 H5A . . 119.7 ?
C4 C5 H5A . . 119.7 ?
C5 C6 C1 . . 119.4(5) ?
C5 C6 H6A . . 120.3 ?
C1 C6 H6A . . 120.3 ?
O3 C7 C4 . . 110.8(4) ?
O3 C7 H7A . . 109.5 ?
C4 C7 H7A . . 109.5 ?
O3 C7 H7B . . 109.5 ?
C4 C7 H7B . . 109.5 ?
H7A C7 H7B . . 108.1 ?
O4 C8 O3 . . 124.3(5) ?
O4 C8 C9 . . 128.1(6) ?
O3 C8 C9 . . 107.5(6) ?
C8 C9 Br . . 113.2(5) ?
C8 C9 H9A . . 108.9 ?
Br C9 H9A . . 108.9 ?
C8 C9 H9B . . 108.9 ?
Br C9 H9B . . 108.9 ?
H9A C9 H9B . . 107.8 ?

loop_
_geom_bond_atom_site_label_1
_geom_bond_atom_site_label_2
_geom_bond_site_symmetry_2
_geom_bond_distance
_geom_bond_publ_flag
Br C9 . 1.903(6) ?
O3 C7 . 1.470(6) ?
O3 C8 . 1.346(7) ?
O4 C8 . 1.183(7) ?
N O1 . 1.185(7) ?
N O2 . 1.222(7) ?
N C1 . 1.485(8) ?
C1 C2 . 1.367(8) ?
C1 C6 . 1.373(8) ?
C2 C3 . 1.370(8) ?
C2 H2A . 0.9300 ?
C3 C4 . 1.371(8) ?
C3 H3A . 0.9300 ?
C4 C5 . 1.393(8) ?
C4 C7 . 1.496(8) ?
C5 C6 . 1.359(8) ?
C5 H5A . 0.9300 ?
C6 H6A . 0.9300 ?
C7 H7A . 0.9700 ?
C7 H7B . 0.9700 ?
C8 C9 . 1.494(8) ?
C9 H9A . 0.9700 ?
C9 H9B . 0.9700 ?

loop_
_geom_hbond_atom_site_label_D
_geom_hbond_atom_site_label_H
_geom_hbond_atom_site_label_A
_geom_hbond_site_symmetry_A
_geom_hbond_distance_DH
_geom_hbond_distance_HA
_geom_hbond_distance_DA
_geom_hbond_angle_DHA
C7 H7A O4 2_655 0.97 2.59 3.486(7) 153
C9 H9B O4 4_555 0.97 2.47 3.376(8) 155

loop_
_geom_torsion_atom_site_label_1
_geom_torsion_atom_site_label_2
_geom_torsion_atom_site_label_3
_geom_torsion_atom_site_label_4
_geom_torsion_site_symmetry_1
_geom_torsion_site_symmetry_2
_geom_torsion_site_symmetry_3
_geom_torsion_site_symmetry_4
_geom_torsion
_geom_torsion_publ_flag
O1 N C1 C2 . . . . -172.7(6) ?
O2 N C1 C2 . . . . 7.3(8) ?
O1 N C1 C6 . . . . 7.6(9) ?
O2 N C1 C6 . . . . -172.4(6) ?
C6 C1 C2 C3 . . . . -0.1(8) ?
N C1 C2 C3 . . . . -179.8(5) ?
C1 C2 C3 C4 . . . . 0.6(9) ?
C2 C3 C4 C5 . . . . -0.6(9) ?
C2 C3 C4 C7 . . . . 177.8(5) ?
C3 C4 C5 C6 . . . . 0.1(8) ?
C7 C4 C5 C6 . . . . -178.4(5) ?
C4 C5 C6 C1 . . . . 0.5(9) ?
C2 C1 C6 C5 . . . . -0.5(9) ?
N C1 C6 C5 . . . . 179.2(5) ?
C8 O3 C7 C4 . . . . 85.8(6) ?
C3 C4 C7 O3 . . . . -98.5(6) ?
C5 C4 C7 O3 . . . . 79.9(6) ?
C7 O3 C8 O4 . . . . 4.6(8) ?
C7 O3 C8 C9 . . . . -177.1(5) ?
O4 C8 C9 Br . . . . -13.4(8) ?
O3 C8 C9 Br . . . . 168.3(4) ?

loop_
_cod_related_entry_id
_cod_related_entry_database
_cod_related_entry_code
1 ChemSpider 5378372
